data_2231279
loop_
_publ_author_name
'Inglebert, S. Antony'
'Kamalraja, Jayabal'
'Vasuki, Gnanasambandam'
'Sethusankar, K.'

_publ_section_title
;
 2-Amino-6-(pyrrolidin-1-yl)-4-<i>p</i>-tolylpyridine-3,5-dicarbonitrile
;
_journal_coeditor_code RK2281
_journal_issue 8
_journal_name_full 'Acta Crystallographica Section E'
_journal_page_first o1972
_journal_paper_doi 10.1107/S1600536811026092
_journal_volume 67
_journal_year 2011
_chemical_formula_iupac 'C18 H17 N5'
_chemical_formula_moiety 'C18 H17 N5'
_chemical_formula_sum 'C18 H17 N5'
_chemical_formula_weight 303.37
_chemical_name_systematic
;
2-Amino-6-(pyrrolidin-1-yl)-4-<i>p</i>-tolylpyridine-3,5-dicarbonitrile
;
_space_group_IT_number 2
_symmetry_cell_setting triclinic
_symmetry_space_group_name_Hall '-P 1'
_symmetry_space_group_name_H-M 'P -1'
_atom_sites_solution_hydrogens geom
_atom_sites_solution_primary direct
_atom_sites_solution_secondary difmap
_audit_creation_method SHELXL97
_cell_angle_alpha 87.876(5)
_cell_angle_beta 80.575(5)
_cell_angle_gamma 84.053(5)
_cell_formula_units_Z 2
_cell_length_a 7.4005(5)
_cell_length_b 9.0330(5)
_cell_length_c 12.0533(6)
_cell_measurement_reflns_used 2784
_cell_measurement_temperature 295(2)
_cell_measurement_theta_max 25.50
_cell_measurement_theta_min 2.80
_cell_volume 790.43(8)
_computing_cell_refinement '<i>SAINT</i> (Bruker, 2008)'
_computing_data_collection '<i>APEX2</i> (Bruker, 2008)'
_computing_data_reduction '<i>SAINT</i> (Bruker, 2008)'
_computing_molecular_graphics '<i>ORTEP-3</i> (Farrugia, 1997)'
_computing_publication_material '<i>SHELXL97</i> (Sheldrick, 2008) and <i>PLATON</i> (Spek, 2009)'
_computing_structure_refinement '<i>SHELXL97</i> (Sheldrick, 2008)'
_computing_structure_solution '<i>SHELXS97</i> (Sheldrick, 2008)'
_diffrn_ambient_temperature 295(2)
_diffrn_measured_fraction_theta_full 0.999
_diffrn_measured_fraction_theta_max 0.999
_diffrn_measurement_device_type 'Bruker Kappa APEXII CCD'
_diffrn_measurement_method '\w and \f'
_diffrn_radiation_monochromator graphite
_diffrn_radiation_source 'fine--focus sealed tube'
_diffrn_radiation_type MoK\a
_diffrn_radiation_wavelength 0.71073
_diffrn_reflns_av_R_equivalents 0.0264
_diffrn_reflns_av_sigmaI/netI 0.0490
_diffrn_reflns_limit_h_max 8
_diffrn_reflns_limit_h_min -8
_diffrn_reflns_limit_k_max 6
_diffrn_reflns_limit_k_min -10
_diffrn_reflns_limit_l_max 14
_diffrn_reflns_limit_l_min -14
_diffrn_reflns_number 5515
_diffrn_reflns_theta_full 25.50
_diffrn_reflns_theta_max 25.50
_diffrn_reflns_theta_min 2.80
_diffrn_standards_decay_% 0
_exptl_absorpt_coefficient_mu 0.080
_exptl_absorpt_correction_T_max 0.9842
_exptl_absorpt_correction_T_min 0.9164
_exptl_absorpt_correction_type multi-scan
_exptl_absorpt_process_details '(<i>SADABS</i>; Sheldrick, 1996)'
_exptl_crystal_colour colourless
_exptl_crystal_density_diffrn 1.275
_exptl_crystal_density_method 'not measured'
_exptl_crystal_description block
_exptl_crystal_F_000 320
_exptl_crystal_size_max 0.30
_exptl_crystal_size_mid 0.25
_exptl_crystal_size_min 0.20
_refine_diff_density_max 0.199
_refine_diff_density_min -0.222
_refine_ls_extinction_method none
_refine_ls_goodness_of_fit_ref 0.950
_refine_ls_hydrogen_treatment constr
_refine_ls_matrix_type full
_refine_ls_number_parameters 222
_refine_ls_number_reflns 2924
_refine_ls_number_restraints 48
_refine_ls_restrained_S_all 0.959
_refine_ls_R_factor_all 0.0758
_refine_ls_R_factor_gt 0.0444
_refine_ls_shift/su_max 0.000
_refine_ls_shift/su_mean 0.000
_refine_ls_structure_factor_coef Fsqd
_refine_ls_weighting_details 'calc w=1/[\s^2^(Fo^2^)+(0.0686P)^2^] where P=(Fo^2^+2Fc^2^)/3'
_refine_ls_weighting_scheme calc
_refine_ls_wR_factor_gt 0.1115
_refine_ls_wR_factor_ref 0.1191
_reflns_number_gt 1812
_reflns_number_total 2924
_reflns_threshold_expression I>2\s(I)
_cod_data_source_file rk2281.cif
_cod_data_source_block I
_cod_database_code 2231279
_cod_database_fobs_code 2231279

loop_
_symmetry_equiv_pos_as_xyz
'x, y, z'
'-x, -y, -z'

loop_
_atom_site_type_symbol
_atom_site_label
_atom_site_fract_x
_atom_site_fract_y
_atom_site_fract_z
_atom_site_U_iso_or_equiv
_atom_site_adp_type
_atom_site_calc_flag
_atom_site_refinement_flags
_atom_site_occupancy
_atom_site_symmetry_multiplicity
_atom_site_disorder_assembly
_atom_site_disorder_group
C C1 0.2478(2) 0.39231(19) 0.48703(14) 0.0311(4) Uani d . 1 1 . .
C C2 0.2350(2) 0.50607(19) 0.40420(14) 0.0299(4) Uani d . 1 1 . .
C C3 0.2438(2) 0.65256(19) 0.43307(14) 0.0287(4) Uani d . 1 1 . .
C C4 0.2583(2) 0.68285(19) 0.54390(14) 0.0295(4) Uani d . 1 1 . .
C C5 0.2649(2) 0.56120(19) 0.62372(14) 0.0293(4) Uani d . 1 1 A .
C C6 0.2432(9) 0.7131(12) 0.7968(9) 0.0461(15) Uani d PU 0.648(6) 1 A 1
H H6A 0.1327 0.7729 0.7820 0.055 Uiso calc PR 0.648(6) 1 A 1
H H6B 0.3472 0.7716 0.7782 0.055 Uiso calc PR 0.648(6) 1 A 1
C C7 0.2226(9) 0.6588(7) 0.9190(4) 0.0691(15) Uani d PU 0.648(6) 1 A 1
H H7A 0.2771 0.7236 0.9638 0.083 Uiso calc PR 0.648(6) 1 A 1
H H7B 0.0939 0.6557 0.9508 0.083 Uiso calc PR 0.648(6) 1 A 1
C C8 0.3238(8) 0.5040(6) 0.9150(3) 0.0563(11) Uani d PU 0.648(6) 1 A 1
H H8A 0.2748 0.4437 0.9790 0.068 Uiso calc PR 0.648(6) 1 A 1
H H8B 0.4542 0.5084 0.9151 0.068 Uiso calc PR 0.648(6) 1 A 1
C C9 0.2914(10) 0.4408(11) 0.8058(7) 0.0390(12) Uani d PU 0.648(6) 1 A 1
H H9A 0.3947 0.3718 0.7741 0.047 Uiso calc PR 0.648(6) 1 A 1
H H9B 0.1800 0.3905 0.8169 0.047 Uiso calc PR 0.648(6) 1 A 1
C C6' 0.301(2) 0.715(3) 0.7863(18) 0.0461(15) Uani d PU 0.352(6) 1 A 2
H H6'1 0.1965 0.7891 0.7859 0.055 Uiso calc PR 0.352(6) 1 A 2
H H6'2 0.4114 0.7569 0.7482 0.055 Uiso calc PR 0.352(6) 1 A 2
C C7' 0.3223(17) 0.6648(14) 0.9056(9) 0.0691(15) Uani d PU 0.352(6) 1 A 2
H H7'1 0.4510 0.6416 0.9124 0.083 Uiso calc PR 0.352(6) 1 A 2
H H7'2 0.2680 0.7410 0.9590 0.083 Uiso calc PR 0.352(6) 1 A 2
C C8' 0.2208(14) 0.5274(12) 0.9249(7) 0.0563(11) Uani d PU 0.352(6) 1 A 2
H H8'1 0.2725 0.4600 0.9787 0.068 Uiso calc PR 0.352(6) 1 A 2
H H8'2 0.0914 0.5536 0.9531 0.068 Uiso calc PR 0.352(6) 1 A 2
C C9' 0.243(2) 0.463(2) 0.8208(15) 0.0390(12) Uani d PU 0.352(6) 1 A 2
H H9'1 0.1343 0.4147 0.8136 0.047 Uiso calc PR 0.352(6) 1 A 2
H H9'2 0.3477 0.3873 0.8132 0.047 Uiso calc PR 0.352(6) 1 A 2
C C10 0.2397(2) 0.77241(18) 0.34444(14) 0.0311(4) Uani d . 1 1 . .
C C11 0.0942(3) 0.7948(2) 0.28509(15) 0.0401(5) Uani d . 1 1 . .
H H11 -0.0063 0.7399 0.3045 0.048 Uiso calc R 1 1 . .
C C12 0.0959(3) 0.8974(2) 0.19760(16) 0.0475(5) Uani d . 1 1 . .
H H12 -0.0041 0.9107 0.1593 0.057 Uiso calc R 1 1 . .
C C13 0.2424(3) 0.9812(2) 0.16525(15) 0.0416(5) Uani d . 1 1 . .
C C14 0.3849(3) 0.9602(2) 0.22687(16) 0.0478(5) Uani d . 1 1 . .
H H14 0.4842 1.0165 0.2082 0.057 Uiso calc R 1 1 . .
C C15 0.3855(3) 0.8584(2) 0.31535(15) 0.0395(5) Uani d . 1 1 . .
H H15 0.4836 0.8477 0.3553 0.047 Uiso calc R 1 1 . .
C C16 0.2469(4) 1.0884(2) 0.06669(17) 0.0647(7) Uani d . 1 1 . .
H H16A 0.3279 1.1626 0.0743 0.097 Uiso calc R 1 1 . .
H H16B 0.1252 1.1356 0.0645 0.097 Uiso calc R 1 1 . .
H H16C 0.2907 1.0354 -0.0016 0.097 Uiso calc R 1 1 . .
C C17 0.2191(3) 0.4648(2) 0.29346(16) 0.0400(5) Uani d . 1 1 . .
C C18 0.2644(3) 0.8343(2) 0.57125(14) 0.0367(5) Uani d . 1 1 . .
N N1 0.2465(2) 0.24897(16) 0.46085(13) 0.0465(5) Uani d . 1 1 . .
H H1A 0.2550 0.1801 0.5115 0.056 Uiso calc R 1 1 . .
H H1B 0.2372 0.2262 0.3935 0.056 Uiso calc R 1 1 . .
N N2 0.26256(19) 0.41952(15) 0.59258(11) 0.0333(4) Uani d . 1 1 . .
N N3 0.2732(2) 0.57631(16) 0.73317(12) 0.0370(4) Uani d . 1 1 . .
N N4 0.2699(3) 0.95712(19) 0.58907(14) 0.0591(5) Uani d . 1 1 . .
N N5 0.2055(3) 0.4201(2) 0.20790(15) 0.0654(6) Uani d . 1 1 . .

loop_
_atom_site_aniso_label
_atom_site_aniso_U_11
_atom_site_aniso_U_22
_atom_site_aniso_U_33
_atom_site_aniso_U_12
_atom_site_aniso_U_13
_atom_site_aniso_U_23
C1 0.0345(10) 0.0243(10) 0.0349(11) -0.0038(8) -0.0068(8) 0.0012(8)
C2 0.0353(10) 0.0275(10) 0.0272(9) -0.0050(8) -0.0057(7) 0.0028(8)
C3 0.0287(9) 0.0263(10) 0.0308(9) -0.0035(8) -0.0043(7) 0.0024(8)
C4 0.0347(10) 0.0244(9) 0.0300(10) -0.0044(8) -0.0061(8) 0.0015(8)
C5 0.0296(10) 0.0298(10) 0.0292(10) -0.0041(8) -0.0066(8) 0.0027(8)
C6 0.065(4) 0.0426(13) 0.032(2) -0.011(4) -0.006(3) -0.0053(14)
C7 0.109(4) 0.066(2) 0.0320(18) -0.008(4) -0.009(3) -0.0056(15)
C8 0.063(3) 0.076(2) 0.0343(15) -0.017(3) -0.016(2) 0.0116(15)
C9 0.048(4) 0.037(3) 0.027(3) 0.010(3) -0.001(2) 0.0050(19)
C6' 0.065(4) 0.0426(13) 0.032(2) -0.011(4) -0.006(3) -0.0053(14)
C7' 0.109(4) 0.066(2) 0.0320(18) -0.008(4) -0.009(3) -0.0056(15)
C8' 0.063(3) 0.076(2) 0.0343(15) -0.017(3) -0.016(2) 0.0116(15)
C9' 0.048(4) 0.037(3) 0.027(3) 0.010(3) -0.001(2) 0.0050(19)
C10 0.0423(11) 0.0238(10) 0.0267(9) -0.0039(8) -0.0047(8) 0.0028(8)
C11 0.0449(12) 0.0404(12) 0.0372(11) -0.0111(9) -0.0106(9) 0.0078(9)
C12 0.0590(13) 0.0473(13) 0.0381(11) -0.0014(11) -0.0180(10) 0.0089(10)
C13 0.0663(14) 0.0285(11) 0.0285(10) -0.0015(10) -0.0056(10) 0.0038(8)
C14 0.0653(14) 0.0372(12) 0.0418(11) -0.0217(10) -0.0031(10) 0.0077(9)
C15 0.0466(12) 0.0392(11) 0.0360(10) -0.0135(9) -0.0117(9) 0.0058(9)
C16 0.103(2) 0.0465(14) 0.0421(12) -0.0053(13) -0.0091(12) 0.0139(11)
C17 0.0561(13) 0.0298(11) 0.0351(11) -0.0083(9) -0.0089(9) 0.0030(9)
C18 0.0499(12) 0.0307(11) 0.0299(10) -0.0054(9) -0.0074(9) 0.0039(8)
N1 0.0766(12) 0.0255(9) 0.0401(9) -0.0073(8) -0.0172(8) 0.0030(7)
N2 0.0442(9) 0.0267(9) 0.0302(8) -0.0047(7) -0.0101(7) 0.0042(7)
N3 0.0529(10) 0.0337(9) 0.0257(8) -0.0053(8) -0.0105(7) 0.0013(7)
N4 0.1006(16) 0.0303(11) 0.0475(11) -0.0096(10) -0.0134(10) 0.0014(8)
N5 0.1054(16) 0.0584(13) 0.0359(10) -0.0146(11) -0.0165(10) -0.0068(9)

loop_
_atom_type_symbol
_atom_type_description
_atom_type_scat_dispersion_real
_atom_type_scat_dispersion_imag
_atom_type_scat_source
C C 0.0033 0.0016 'International Tables Vol C Tables 4.2.6.8 and 6.1.1.4'
H H 0.0000 0.0000 'International Tables Vol C Tables 4.2.6.8 and 6.1.1.4'
N N 0.0061 0.0033 'International Tables Vol C Tables 4.2.6.8 and 6.1.1.4'

loop_
_geom_angle_atom_site_label_1
_geom_angle_atom_site_label_2
_geom_angle_atom_site_label_3
_geom_angle
N2 C1 N1 116.85(15)
N2 C1 C2 122.80(15)
N1 C1 C2 120.35(15)
C3 C2 C1 118.84(15)
C3 C2 C17 122.85(16)
C1 C2 C17 118.29(15)
C2 C3 C4 118.92(15)
C2 C3 C10 119.08(15)
C4 C3 C10 122.00(15)
C3 C4 C18 117.60(15)
C3 C4 C5 118.67(15)
C18 C4 C5 123.73(15)
N3 C5 N2 114.48(14)
N3 C5 C4 124.32(15)
N2 C5 C4 121.20(15)
N3 C6 C7 103.8(7)
N3 C6 H6A 111.0
C7 C6 H6A 111.0
N3 C6 H6B 111.0
C7 C6 H6B 111.0
H6A C6 H6B 109.0
C8 C7 C6 104.8(5)
C8 C7 H7A 110.8
C6 C7 H7A 110.8
C8 C7 H7B 110.8
C6 C7 H7B 110.8
H7A C7 H7B 108.9
C7 C8 C9 104.7(4)
C7 C8 H8A 110.8
C9 C8 H8A 110.8
C7 C8 H8B 110.8
C9 C8 H8B 110.8
H8A C8 H8B 108.9
N3 C9 C8 102.4(6)
N3 C9 H9A 111.3
C8 C9 H9A 111.3
N3 C9 H9B 111.3
C8 C9 H9B 111.3
H9A C9 H9B 109.2
N3 C6' C7' 103.1(14)
N3 C6' H6'1 111.1
C7' C6' H6'1 111.1
N3 C6' H6'2 111.1
C7' C6' H6'2 111.1
H6'1 C6' H6'2 109.1
C8' C7' C6' 104.2(11)
C8' C7' H7'1 110.9
C6' C7' H7'1 110.9
C8' C7' H7'2 110.9
C6' C7' H7'2 110.9
H7'1 C7' H7'2 108.9
C9' C8' C7' 105.2(11)
C9' C8' H8'1 110.7
C7' C8' H8'1 110.7
C9' C8' H8'2 110.7
C7' C8' H8'2 110.7
H8'1 C8' H8'2 108.8
C8' C9' N3 109.3(14)
C8' C9' H9'1 109.8
N3 C9' H9'1 109.8
C8' C9' H9'2 109.8
N3 C9' H9'2 109.8
H9'1 C9' H9'2 108.3
C11 C10 C15 118.23(16)
C11 C10 C3 120.58(15)
C15 C10 C3 121.11(16)
C12 C11 C10 120.90(18)
C12 C11 H11 119.6
C10 C11 H11 119.6
C11 C12 C13 121.73(19)
C11 C12 H12 119.1
C13 C12 H12 119.1
C14 C13 C12 116.77(17)
C14 C13 C16 121.75(19)
C12 C13 C16 121.5(2)
C13 C14 C15 122.44(18)
C13 C14 H14 118.8
C15 C14 H14 118.8
C14 C15 C10 119.89(18)
C14 C15 H15 120.1
C10 C15 H15 120.1
C13 C16 H16A 109.5
C13 C16 H16B 109.5
H16A C16 H16B 109.5
C13 C16 H16C 109.5
H16A C16 H16C 109.5
H16B C16 H16C 109.5
N5 C17 C2 174.4(2)
N4 C18 C4 177.49(19)
C1 N1 H1A 120.0
C1 N1 H1B 120.0
H1A N1 H1B 120.0
C1 N2 C5 119.50(14)
C5 N3 C9' 126.0(8)
C5 N3 C6 127.7(5)
C9' N3 C6 102.6(8)
C5 N3 C6' 125.6(9)
C9' N3 C6' 108.3(12)
C6 N3 C6' 16.9(8)
C5 N3 C9 119.2(4)
C9' N3 C9 15.9(6)
C6 N3 C9 112.7(6)
C6' N3 C9 114.2(10)

loop_
_geom_bond_atom_site_label_1
_geom_bond_atom_site_label_2
_geom_bond_distance
C1 N2 1.329(2)
C1 N1 1.345(2)
C1 C2 1.413(2)
C2 C3 1.391(2)
C2 C17 1.426(2)
C3 C4 1.397(2)
C3 C10 1.494(2)
C4 C18 1.426(2)
C4 C5 1.436(2)
C5 N3 1.343(2)
C5 N2 1.350(2)
C6 N3 1.457(11)
C6 C7 1.523(12)
C6 H6A 0.9700
C6 H6B 0.9700
C7 C8 1.515(9)
C7 H7A 0.9700
C7 H7B 0.9700
C8 C9 1.518(11)
C8 H8A 0.9700
C8 H8B 0.9700
C9 N3 1.486(10)
C9 H9A 0.9700
C9 H9B 0.9700
C6' N3 1.48(2)
C6' C7' 1.52(3)
C6' H6'1 0.9700
C6' H6'2 0.9700
C7' C8' 1.508(16)
C7' H7'1 0.9700
C7' H7'2 0.9700
C8' C9' 1.38(2)
C8' H8'1 0.9700
C8' H8'2 0.9700
C9' N3 1.453(19)
C9' H9'1 0.9700
C9' H9'2 0.9700
C10 C11 1.382(2)
C10 C15 1.386(2)
C11 C12 1.377(3)
C11 H11 0.9300
C12 C13 1.381(3)
C12 H12 0.9300
C13 C14 1.380(3)
C13 C16 1.503(3)
C14 C15 1.382(3)
C14 H14 0.9300
C15 H15 0.9300
C16 H16A 0.9600
C16 H16B 0.9600
C16 H16C 0.9600
C17 N5 1.144(2)
C18 N4 1.144(2)
N1 H1A 0.8600
N1 H1B 0.8600

loop_
_geom_hbond_atom_site_label_D
_geom_hbond_atom_site_label_H
_geom_hbond_atom_site_label_A
_geom_hbond_site_symmetry_A
_geom_hbond_distance_DH
_geom_hbond_distance_HA
_geom_hbond_distance_DA
_geom_hbond_angle_DHA
N1 H1A N4 1_545 0.86 2.19 3.010(2) 160
C11 H11 N2 2_566 0.93 2.62 3.531(2) 166

loop_
_geom_torsion_atom_site_label_1
_geom_torsion_atom_site_label_2
_geom_torsion_atom_site_label_3
_geom_torsion_atom_site_label_4
_geom_torsion
N2 C1 C2 C3 2.0(3)
N1 C1 C2 C3 -177.54(16)
N2 C1 C2 C17 -179.85(16)
N1 C1 C2 C17 0.6(3)
C1 C2 C3 C4 -2.3(2)
C17 C2 C3 C4 179.63(17)
C1 C2 C3 C10 177.00(16)
C17 C2 C3 C10 -1.0(3)
C2 C3 C4 C18 -179.12(16)
C10 C3 C4 C18 1.6(2)
C2 C3 C4 C5 0.5(2)
C10 C3 C4 C5 -178.81(16)
C3 C4 C5 N3 -177.95(16)
C18 C4 C5 N3 1.7(3)
C3 C4 C5 N2 1.8(2)
C18 C4 C5 N2 -178.55(16)
N3 C6 C7 C8 24.5(6)
C6 C7 C8 C9 -34.4(7)
C7 C8 C9 N3 30.0(6)
N3 C6' C7' C8' -25.3(12)
C6' C7' C8' C9' 32.1(14)
C7' C8' C9' N3 -26.1(14)
C2 C3 C10 C11 57.6(2)
C4 C3 C10 C11 -123.05(19)
C2 C3 C10 C15 -118.87(19)
C4 C3 C10 C15 60.5(2)
C15 C10 C11 C12 1.5(3)
C3 C10 C11 C12 -175.07(17)
C10 C11 C12 C13 0.3(3)
C11 C12 C13 C14 -1.7(3)
C11 C12 C13 C16 177.43(19)
C12 C13 C14 C15 1.4(3)
C16 C13 C14 C15 -177.78(18)
C13 C14 C15 C10 0.4(3)
C11 C10 C15 C14 -1.9(3)
C3 C10 C15 C14 174.71(17)
N1 C1 N2 C5 179.88(15)
C2 C1 N2 C5 0.3(2)
N3 C5 N2 C1 177.57(15)
C4 C5 N2 C1 -2.2(2)
N2 C5 N3 C9' -13.0(7)
C4 C5 N3 C9' 166.8(7)
N2 C5 N3 C6 -167.4(4)
C4 C5 N3 C6 12.4(4)
N2 C5 N3 C6' 171.6(8)
C4 C5 N3 C6' -8.6(8)
N2 C5 N3 C9 4.0(4)
C4 C5 N3 C9 -176.2(4)
C8' C9' N3 C5 -166.2(7)
C8' C9' N3 C6 -6.7(12)
C8' C9' N3 C6' 9.8(14)
C8' C9' N3 C9 124(5)
C7 C6 N3 C5 166.3(3)
C7 C6 N3 C9' 7.2(8)
C7 C6 N3 C6' -105(5)
C7 C6 N3 C9 -5.7(6)
C7' C6' N3 C5 -173.4(6)
C7' C6' N3 C9' 10.5(12)
C7' C6' N3 C6 83(4)
C7' C6' N3 C9 -5.3(11)
C8 C9 N3 C5 172.1(3)
C8 C9 N3 C9' -68(4)
C8 C9 N3 C6 -15.2(6)
C8 C9 N3 C6' 3.1(8)
